data_4516612
loop_
_publ_author_name
'Fuertes, Sara'
'Chueca, Andr\'es J'
'Per\'alvarez, Mariano'
'Borja, Pilar'
'Torrell, Marc'
'Carreras, Josep'
'Sicilia, Violeta'

_publ_section_title
;
 White Light Emission from Planar Remote Phosphor Based on NHC
 Cycloplatinated Complexes.
;
_journal_issue 25
_journal_name_full 'ACS applied materials &amp; interfaces'
_journal_page_first 16160
_journal_page_last 16169
_journal_paper_doi 10.1021/acsami.6b03288
_journal_volume 8
_journal_year 2016
_chemical_formula_moiety 'C32 H29 F6 N4 P Pt, O C3 H6'
_chemical_formula_sum 'C35 H35 F6 N4 O P Pt'
_chemical_formula_weight 867.73
_space_group_IT_number 2
_space_group_name_Hall '-P 1'
_space_group_name_H-M_alt 'P -1'
_symmetry_cell_setting triclinic
_symmetry_space_group_name_H-M 'P -1'
_atom_sites_solution_hydrogens geom
_atom_sites_solution_primary direct
_atom_sites_solution_secondary difmap
_audit_creation_method SHELXL-97
_cell_angle_alpha 85.773(5)
_cell_angle_beta 89.808(5)
_cell_angle_gamma 67.175(5)
_cell_formula_units_Z 4
_cell_length_a 9.785(5)
_cell_length_b 11.870(5)
_cell_length_c 31.557(5)
_cell_measurement_reflns_used 20714
_cell_measurement_temperature 100(2)
_cell_measurement_theta_max 29.8840
_cell_measurement_theta_min 4.4510
_cell_volume 3368(2)
_computing_cell_refinement
;
'Thu Nov 19 09:57:46 2015'
;
_computing_data_collection
;
'Thu Nov 19 09:57:46 2015'
;
_computing_data_reduction
;
'Thu Nov 19 09:57:46 2015'
;
_computing_structure_refinement 'SHELXL-97 (Sheldrick, 1997)'
_diffrn_ambient_temperature 100(2)
_diffrn_detector_area_resol_mean 16.0655
_diffrn_measured_fraction_theta_full 0.993
_diffrn_measured_fraction_theta_max 0.993
_diffrn_measurement_device_type 'Xcalibur, Sapphire3'
_diffrn_measurement_method '\w scans'
_diffrn_radiation_monochromator graphite
_diffrn_radiation_source 'fine-focus sealed tube'
_diffrn_radiation_type MoK\a
_diffrn_radiation_wavelength 0.71069
_diffrn_reflns_av_R_equivalents 0.0672
_diffrn_reflns_av_sigmaI/netI 0.0454
_diffrn_reflns_limit_h_max 11
_diffrn_reflns_limit_h_min -11
_diffrn_reflns_limit_k_max 14
_diffrn_reflns_limit_k_min -14
_diffrn_reflns_limit_l_max 38
_diffrn_reflns_limit_l_min -38
_diffrn_reflns_number 66871
_diffrn_reflns_theta_full 25.00
_diffrn_reflns_theta_max 25.68
_diffrn_reflns_theta_min 4.35
_exptl_absorpt_coefficient_mu 4.282
_exptl_absorpt_correction_T_max 1.00000
_exptl_absorpt_correction_T_min 0.44160
_exptl_absorpt_correction_type multi-scan
_exptl_absorpt_process_details
;
CrysAlisPro, Agilent Technologies,
Version 1.171.37.35 (release 13-08-2014 CrysAlis171 .NET)
(compiled Aug 13 2014,18:06:01)
Empirical absorption correction using spherical harmonics,
 implemented in SCALE3 ABSPACK scaling algorithm.
;
_exptl_crystal_colour yellow
_exptl_crystal_density_diffrn 1.711
_exptl_crystal_density_method 'not measured'
_exptl_crystal_description prism
_exptl_crystal_F_000 1712
_exptl_crystal_size_max 0.41
_exptl_crystal_size_mid 0.10
_exptl_crystal_size_min 0.10
_refine_diff_density_max 3.160
_refine_diff_density_min -1.407
_refine_diff_density_rms 0.147
_refine_ls_extinction_method none
_refine_ls_goodness_of_fit_ref 1.185
_refine_ls_hydrogen_treatment constr
_refine_ls_matrix_type full
_refine_ls_number_parameters 879
_refine_ls_number_reflns 12698
_refine_ls_number_restraints 0
_refine_ls_restrained_S_all 1.185
_refine_ls_R_factor_all 0.0586
_refine_ls_R_factor_gt 0.0493
_refine_ls_shift/su_max 0.001
_refine_ls_shift/su_mean 0.000
_refine_ls_structure_factor_coef Fsqd
_refine_ls_weighting_details 'calc w=1/[\s^2^(Fo^2^)+(0.0229P)^2^+18.2403P] where P=(Fo^2^+2Fc^2^)/3'
_refine_ls_weighting_scheme calc
_refine_ls_wR_factor_gt 0.0977
_refine_ls_wR_factor_ref 0.1011
_reflns_number_gt 10971
_reflns_number_total 12698
_reflns_threshold_expression >2sigma(I)
_cod_data_source_file am6b03288_si_001.cif
_cod_data_source_block compound10
_cod_depositor_comments
;

2020-05-08
Z value and formula fixed to values more according to usual
chemical conventions.                 miguel
;
_cod_original_formula_sum 'C70 H70 F12 N8 O2 P2 Pt2'
_cod_original_formula_weight 1735.46
_cod_original_formula_moiety '(C64 H58 F12 N8 P2 Pt2), 2(O C3 H6)'
_cod_original_formula_units_Z 2
_cod_database_code 4516612

loop_
_symmetry_equiv_pos_as_xyz
'x, y, z'
'-x, -y, -z'

loop_
_atom_site_label
_atom_site_type_symbol
_atom_site_fract_x
_atom_site_fract_y
_atom_site_fract_z
_atom_site_U_iso_or_equiv
_atom_site_adp_type
_atom_site_occupancy
_atom_site_symmetry_multiplicity
_atom_site_calc_flag
_atom_site_refinement_flags
Pt1 Pt -0.19413(3) 0.40383(2) 0.059585(8) 0.02105(8) Uani 1 1 d .
Pt1A Pt 0.21616(3) 0.58308(2) 0.441008(7) 0.02136(8) Uani 1 1 d .
P2 P -0.43197(18) 0.85004(15) 0.12231(6) 0.0239(4) Uani 1 1 d .
P1 P 0.41414(19) 0.12670(16) 0.38366(6) 0.0272(4) Uani 1 1 d .
C20 C -0.1267(7) 0.5401(6) 0.0620(2) 0.0215(13) Uani 1 1 d .
F9 F -0.5823(5) 0.8304(5) 0.12073(16) 0.0597(14) Uani 1 1 d .
C7A C 0.2770(7) 0.4380(6) 0.5290(2) 0.0260(14) Uani 1 1 d .
H7A H 0.3684 0.3839 0.5186 0.031 Uiso 1 1 calc R
F4 F 0.4070(6) 0.1000(5) 0.33524(15) 0.0603(14) Uani 1 1 d .
F11 F -0.2795(5) 0.8669(5) 0.12459(16) 0.0564(14) Uani 1 1 d .
F7 F -0.3450(5) 0.7082(4) 0.13466(15) 0.0547(13) Uani 1 1 d .
C31A C 0.3017(7) 0.6665(6) 0.3035(2) 0.0239(14) Uani 1 1 d .
F10 F -0.4576(5) 0.8737(5) 0.17134(14) 0.0505(12) Uani 1 1 d .
F6 F 0.4209(7) 0.1568(6) 0.43144(16) 0.0711(17) Uani 1 1 d .
N2A N -0.0842(6) 0.8160(5) 0.43070(17) 0.0254(12) Uani 1 1 d .
F12 F -0.4054(5) 0.8260(5) 0.07333(13) 0.0511(12) Uani 1 1 d .
C34 C 0.1035(8) 0.2463(7) 0.2761(2) 0.0382(18) Uani 1 1 d .
H34 H 0.1470 0.2292 0.3039 0.046 Uiso 1 1 calc R
F2 F 0.4110(8) 0.2569(5) 0.36726(19) 0.089(2) Uani 1 1 d .
C32A C 0.3379(8) 0.7677(6) 0.2944(2) 0.0294(15) Uani 1 1 d .
C14A C 0.0071(7) 0.5962(6) 0.5600(2) 0.0267(15) Uani 1 1 d .
H14A H -0.0855 0.6505 0.5696 0.032 Uiso 1 1 calc R
N1A N -0.0370(6) 0.7095(5) 0.49033(17) 0.0236(12) Uani 1 1 d .
C14 C -0.4039(6) 0.4021(6) -0.0579(2) 0.0219(13) Uani 1 1 d .
H14 H -0.4451 0.3480 -0.0678 0.026 Uiso 1 1 calc R
N4 N -0.0777(6) 0.3249(5) 0.15410(18) 0.0251(12) Uani 1 1 d .
C12 C -0.4735(7) 0.5322(6) -0.1255(2) 0.0272(15) Uani 1 1 d .
H12 H -0.5140 0.4791 -0.1365 0.033 Uiso 1 1 calc R
C8A C 0.2378(8) 0.4152(6) 0.5719(2) 0.0285(15) Uani 1 1 d .
C34A C 0.4005(8) 0.6966(7) 0.2244(2) 0.0371(18) Uani 1 1 d .
H34A H 0.4366 0.7065 0.1970 0.045 Uiso 1 1 calc R
C4A C -0.0732(8) 0.8624(6) 0.3870(2) 0.0322(16) Uani 1 1 d .
H4A1 H 0.0123 0.8859 0.3852 0.048 Uiso 1 1 calc R
H4A2 H -0.1639 0.9341 0.3789 0.048 Uiso 1 1 calc R
H4A3 H -0.0607 0.7983 0.3677 0.048 Uiso 1 1 calc R
F8 F -0.5162(6) 0.9921(4) 0.1101(2) 0.0779(19) Uani 1 1 d .
N1 N -0.3303(5) 0.2803(5) 0.01010(17) 0.0216(11) Uani 1 1 d .
C13 C -0.4094(7) 0.5056(6) -0.0840(2) 0.0243(14) Uani 1 1 d .
C2 C -0.3756(7) 0.1848(6) 0.0059(2) 0.0275(15) Uani 1 1 d .
H2 H -0.4229 0.1710 -0.0182 0.033 Uiso 1 1 calc R
C30A C 0.2358(7) 0.6297(6) 0.3802(2) 0.0259(15) Uani 1 1 d .
N3A N 0.5293(6) 0.3758(5) 0.43705(17) 0.0242(12) Uani 1 1 d .
C30 C -0.1200(7) 0.3488(6) 0.1191(2) 0.0249(15) Uani 1 1 d .
N3 N -0.0833(5) 0.6159(5) 0.06406(17) 0.0215(11) Uani 1 1 d .
C21 C -0.0206(6) 0.7004(6) 0.0719(2) 0.0238(14) Uani 1 1 d .
O2 O -0.2699(11) 1.1704(9) 0.2150(3) 0.109(3) Uani 1 1 d .
C8 C -0.3492(7) 0.5861(6) -0.0684(2) 0.0240(14) Uani 1 1 d .
C27A C 0.6414(8) 0.4098(7) 0.3575(2) 0.0344(17) Uani 1 1 d .
27A3 H 0.5483 0.4008 0.3511 0.052 Uiso 1 1 calc R
27A1 H 0.6974 0.4048 0.3314 0.052 Uiso 1 1 calc R
27A2 H 0.6194 0.4894 0.3688 0.052 Uiso 1 1 calc R
C6 C -0.2757(7) 0.4574(6) -0.0008(2) 0.0223(13) Uani 1 1 d .
C6A C 0.1865(7) 0.5356(6) 0.5028(2) 0.0242(14) Uani 1 1 d .
C21A C 0.6727(7) 0.2933(6) 0.4288(2) 0.0250(14) Uani 1 1 d .
C1 C -0.2669(7) 0.2702(6) 0.0489(2) 0.0223(14) Uani 1 1 d .
C26 C -0.0396(7) 0.7959(6) 0.0415(2) 0.0257(14) Uani 1 1 d .
C1A C 0.0187(7) 0.7156(6) 0.4513(2) 0.0222(13) Uani 1 1 d .
C3A C -0.2028(7) 0.8710(6) 0.4565(2) 0.0277(15) Uani 1 1 d .
H3A H -0.2892 0.9422 0.4491 0.033 Uiso 1 1 calc R
C35 C -0.0242(8) 0.3483(7) 0.2671(2) 0.0328(16) Uani 1 1 d .
H35 H -0.0686 0.4007 0.2889 0.039 Uiso 1 1 calc R
C31 C -0.0167(7) 0.2964(6) 0.1957(2) 0.0244(14) Uani 1 1 d .
N2 N -0.2712(6) 0.1690(5) 0.06905(18) 0.0257(12) Uani 1 1 d .
C22A C 0.7501(8) 0.2003(6) 0.4601(2) 0.0303(16) Uani 1 1 d .
C5 C -0.3401(7) 0.3808(5) -0.0190(2) 0.0209(13) Uani 1 1 d .
C35A C 0.3580(7) 0.5999(7) 0.2344(2) 0.0308(16) Uani 1 1 d .
H35A H 0.3632 0.5448 0.2135 0.037 Uiso 1 1 calc R
C13A C 0.1018(7) 0.4965(6) 0.5870(2) 0.0257(14) Uani 1 1 d .
C11A C 0.1550(9) 0.3778(7) 0.6549(2) 0.0398(18) Uani 1 1 d .
H11A H 0.1281 0.3655 0.6833 0.048 Uiso 1 1 calc R
F5 F 0.5867(6) 0.0801(8) 0.3840(2) 0.118(3) Uani 1 1 d .
N4A N 0.2579(6) 0.6473(5) 0.34470(17) 0.0260(12) Uani 1 1 d .
C4 C -0.2143(8) 0.1192(6) 0.1123(2) 0.0333(16) Uani 1 1 d .
H4A H -0.1065 0.0954 0.1135 0.050 Uiso 1 1 calc R
H4B H -0.2376 0.0472 0.1200 0.050 Uiso 1 1 calc R
H4C H -0.2608 0.1818 0.1323 0.050 Uiso 1 1 calc R
C3 C -0.3390(7) 0.1157(6) 0.0429(2) 0.0282(15) Uani 1 1 d .
H3 H -0.3564 0.0433 0.0500 0.034 Uiso 1 1 calc R
C28 C 0.0698(8) 0.5776(7) 0.1421(2) 0.0374(18) Uani 1 1 d .
H28C H 0.1255 0.5808 0.1674 0.056 Uiso 1 1 calc R
H28A H 0.1212 0.4994 0.1296 0.056 Uiso 1 1 calc R
H28B H -0.0300 0.5849 0.1501 0.056 Uiso 1 1 calc R
C7 C -0.2836(7) 0.5590(6) -0.0268(2) 0.0242(14) Uani 1 1 d .
H7 H -0.2432 0.6130 -0.0164 0.029 Uiso 1 1 calc R
C36 C -0.0899(7) 0.3762(6) 0.2265(2) 0.0262(14) Uani 1 1 d .
C5A C 0.0504(7) 0.6130(6) 0.5203(2) 0.0232(14) Uani 1 1 d .
C27 C -0.1271(8) 0.8121(6) 0.0011(2) 0.0321(16) Uani 1 1 d .
H27A H -0.0774 0.7423 -0.0159 0.048 Uiso 1 1 calc R
H27C H -0.1344 0.8880 -0.0151 0.048 Uiso 1 1 calc R
H27B H -0.2268 0.8165 0.0078 0.048 Uiso 1 1 calc R
C11 C -0.4778(8) 0.6337(6) -0.1500(2) 0.0338(17) Uani 1 1 d .
H11 H -0.5204 0.6499 -0.1779 0.041 Uiso 1 1 calc R
C33 C 0.1687(8) 0.1685(7) 0.2448(3) 0.0384(18) Uani 1 1 d .
H33 H 0.2555 0.0970 0.2517 0.046 Uiso 1 1 calc R
C9 C -0.3572(8) 0.6905(6) -0.0945(2) 0.0308(16) Uani 1 1 d .
H9 H -0.3181 0.7454 -0.0842 0.037 Uiso 1 1 calc R
C38A C 0.2611(8) 0.4771(7) 0.2856(2) 0.0346(17) Uani 1 1 d .
38A1 H 0.2724 0.4290 0.2609 0.052 Uiso 1 1 calc R
38A3 H 0.1571 0.5093 0.2938 0.052 Uiso 1 1 calc R
38A2 H 0.3233 0.4246 0.3094 0.052 Uiso 1 1 calc R
C36A C 0.3081(7) 0.5818(6) 0.2745(2) 0.0260(14) Uani 1 1 d .
F3 F 0.2420(6) 0.1796(9) 0.3833(2) 0.120(3) Uani 1 1 d .
C20A C 0.4126(7) 0.4495(5) 0.4395(2) 0.0208(13) Uani 1 1 d .
C25 C 0.0279(8) 0.8756(6) 0.0507(2) 0.0339(17) Uani 1 1 d .
H25 H 0.0178 0.9428 0.0309 0.041 Uiso 1 1 calc R
C28A C 0.6795(9) 0.1854(7) 0.5014(2) 0.0387(18) Uani 1 1 d .
28A3 H 0.7474 0.1131 0.5185 0.058 Uiso 1 1 calc R
28A1 H 0.5869 0.1751 0.4956 0.058 Uiso 1 1 calc R
28A2 H 0.6582 0.2585 0.5170 0.058 Uiso 1 1 calc R
C9A C 0.3286(8) 0.3145(6) 0.5986(2) 0.0327(16) Uani 1 1 d .
H9A H 0.4188 0.2584 0.5884 0.039 Uiso 1 1 calc R
C32 C 0.1104(7) 0.1923(6) 0.2037(2) 0.0285(15) Uani 1 1 d .
C26A C 0.7310(7) 0.3100(6) 0.3895(2) 0.0296(16) Uani 1 1 d .
C24A C 0.9558(8) 0.1383(7) 0.4128(3) 0.0390(19) Uani 1 1 d .
H24A H 1.0543 0.0851 0.4073 0.047 Uiso 1 1 calc R
C10 C -0.4204(8) 0.7133(7) -0.1343(2) 0.0374(18) Uani 1 1 d .
H10 H -0.4253 0.7840 -0.1514 0.045 Uiso 1 1 calc R
C25A C 0.8748(8) 0.2306(7) 0.3826(3) 0.0352(17) Uani 1 1 d .
H25A H 0.9191 0.2397 0.3564 0.042 Uiso 1 1 calc R
C22 C 0.0588(7) 0.6809(6) 0.1104(2) 0.0289(15) Uani 1 1 d .
C91 C -0.2709(18) 1.1563(15) 0.2890(4) 0.120(6) Uani 1 1 d .
H91A H -0.1933 1.0794 0.3007 0.180 Uiso 1 1 calc R
H91B H -0.3553 1.1800 0.3080 0.180 Uiso 1 1 calc R
H91C H -0.2315 1.2208 0.2865 0.180 Uiso 1 1 calc R
C12A C 0.0642(8) 0.4744(7) 0.6294(2) 0.0319(16) Uani 1 1 d .
H12A H -0.0266 0.5285 0.6401 0.038 Uiso 1 1 calc R
O1 O -0.0654(11) 0.8443(9) 0.2865(3) 0.107(3) Uani 1 1 d .
C24 C 0.1084(7) 0.8590(6) 0.0877(3) 0.0363(18) Uani 1 1 d .
H24 H 0.1543 0.9142 0.0930 0.044 Uiso 1 1 calc R
F1 F 0.4175(13) 0.0004(6) 0.3996(2) 0.146(4) Uani 1 1 d .
C23A C 0.8930(8) 0.1238(6) 0.4510(3) 0.0366(18) Uani 1 1 d .
H23A H 0.9492 0.0600 0.4715 0.044 Uiso 1 1 calc R
C33A C 0.3909(8) 0.7791(7) 0.2540(2) 0.0367(17) Uani 1 1 d .
H33A H 0.4210 0.8449 0.2467 0.044 Uiso 1 1 calc R
C2A C -0.1722(7) 0.8047(6) 0.4939(2) 0.0287(15) Uani 1 1 d .
H2A H -0.2321 0.8201 0.5183 0.034 Uiso 1 1 calc R
C23 C 0.1239(7) 0.7640(7) 0.1173(3) 0.0348(17) Uani 1 1 d .
H23 H 0.1797 0.7546 0.1429 0.042 Uiso 1 1 calc R
C82 C -0.1224(17) 0.7600(12) 0.2281(4) 0.105(5) Uani 1 1 d .
H82A H -0.0480 0.6758 0.2292 0.157 Uiso 1 1 calc R
H82B H -0.1497 0.7910 0.1984 0.157 Uiso 1 1 calc R
H82C H -0.2106 0.7611 0.2432 0.157 Uiso 1 1 calc R
C10A C 0.2886(10) 0.2958(7) 0.6397(2) 0.0411(19) Uani 1 1 d .
H10A H 0.3514 0.2275 0.6576 0.049 Uiso 1 1 calc R
C37 C -0.2321(8) 0.4836(7) 0.2163(2) 0.0349(17) Uani 1 1 d .
H37A H -0.2176 0.5361 0.1928 0.052 Uiso 1 1 calc R
H37B H -0.2633 0.5305 0.2414 0.052 Uiso 1 1 calc R
H37C H -0.3087 0.4546 0.2081 0.052 Uiso 1 1 calc R
C37A C 0.3159(9) 0.8610(7) 0.3258(3) 0.0428(19) Uani 1 1 d .
37A2 H 0.3675 0.9142 0.3165 0.064 Uiso 1 1 calc R
37A1 H 0.3560 0.8194 0.3537 0.064 Uiso 1 1 calc R
37A3 H 0.2097 0.9105 0.3279 0.064 Uiso 1 1 calc R
C80 C -0.0606(12) 0.8383(9) 0.2485(3) 0.061(3) Uani 1 1 d .
C92 C -0.4201(16) 1.0732(15) 0.2458(5) 0.121(6) Uani 1 1 d .
H92A H -0.4136 1.0407 0.2179 0.182 Uiso 1 1 calc R
H92B H -0.5223 1.1299 0.2501 0.182 Uiso 1 1 calc R
H92C H -0.3912 1.0054 0.2680 0.182 Uiso 1 1 calc R
C81 C 0.0045(14) 0.9086(12) 0.2219(4) 0.100(4) Uani 1 1 d .
H81A H 0.0560 0.9443 0.2399 0.150 Uiso 1 1 calc R
H81B H -0.0740 0.9743 0.2049 0.150 Uiso 1 1 calc R
H81C H 0.0754 0.8546 0.2029 0.150 Uiso 1 1 calc R
C38 C 0.1795(9) 0.1077(7) 0.1696(3) 0.045(2) Uani 1 1 d .
H38B H 0.2758 0.0462 0.1800 0.068 Uiso 1 1 calc R
H38C H 0.1935 0.1550 0.1444 0.068 Uiso 1 1 calc R
H38A H 0.1143 0.0665 0.1622 0.068 Uiso 1 1 calc R
C90 C -0.3182(12) 1.1398(10) 0.2481(4) 0.071(3) Uani 1 1 d .

loop_
_atom_site_aniso_label
_atom_site_aniso_U_11
_atom_site_aniso_U_22
_atom_site_aniso_U_33
_atom_site_aniso_U_23
_atom_site_aniso_U_13
_atom_site_aniso_U_12
Pt1 0.02381(14) 0.02113(14) 0.02128(15) -0.00268(10) 0.00152(10) -0.01190(11)
Pt1A 0.02549(14) 0.02357(14) 0.01873(15) -0.00257(10) -0.00116(10) -0.01341(11)
P2 0.0242(8) 0.0220(8) 0.0284(10) -0.0018(7) 0.0033(7) -0.0123(7)
P1 0.0256(9) 0.0267(9) 0.0308(10) -0.0041(7) -0.0042(7) -0.0114(7)
C20 0.019(3) 0.021(3) 0.020(3) -0.004(3) 0.000(2) -0.002(3)
F9 0.036(3) 0.095(4) 0.065(4) -0.019(3) 0.003(2) -0.042(3)
C7A 0.033(4) 0.026(4) 0.026(4) -0.005(3) -0.001(3) -0.019(3)
F4 0.088(4) 0.065(3) 0.036(3) -0.011(2) -0.011(3) -0.037(3)
F11 0.043(3) 0.080(4) 0.068(4) -0.027(3) 0.020(2) -0.044(3)
F7 0.064(3) 0.032(2) 0.055(3) 0.008(2) 0.013(2) -0.006(2)
C31A 0.024(3) 0.025(3) 0.021(4) 0.001(3) -0.001(3) -0.008(3)
F10 0.050(3) 0.072(3) 0.041(3) -0.022(2) 0.016(2) -0.033(3)
F6 0.101(4) 0.114(5) 0.035(3) -0.022(3) 0.013(3) -0.079(4)
N2A 0.031(3) 0.022(3) 0.024(3) -0.005(2) 0.000(2) -0.011(2)
F12 0.053(3) 0.069(3) 0.024(2) -0.006(2) 0.001(2) -0.015(2)
C34 0.037(4) 0.056(5) 0.027(4) 0.009(4) -0.011(3) -0.027(4)
F2 0.156(6) 0.067(4) 0.072(4) 0.012(3) -0.025(4) -0.078(4)
C32A 0.033(4) 0.027(4) 0.030(4) 0.001(3) -0.004(3) -0.015(3)
C14A 0.029(4) 0.032(4) 0.028(4) -0.005(3) -0.002(3) -0.021(3)
N1A 0.027(3) 0.027(3) 0.022(3) -0.005(2) -0.003(2) -0.015(2)
C14 0.018(3) 0.020(3) 0.029(4) -0.010(3) 0.005(3) -0.007(3)
N4 0.028(3) 0.027(3) 0.026(3) -0.002(2) 0.000(2) -0.016(2)
C12 0.026(3) 0.026(4) 0.027(4) -0.005(3) -0.001(3) -0.008(3)
C8A 0.038(4) 0.026(4) 0.028(4) -0.003(3) -0.004(3) -0.021(3)
C34A 0.038(4) 0.042(4) 0.031(4) 0.004(3) 0.005(3) -0.017(4)
C4A 0.036(4) 0.026(4) 0.029(4) 0.003(3) -0.005(3) -0.006(3)
F8 0.076(4) 0.031(3) 0.099(5) 0.012(3) 0.047(3) 0.006(3)
N1 0.023(3) 0.022(3) 0.024(3) -0.003(2) 0.002(2) -0.012(2)
C13 0.021(3) 0.021(3) 0.029(4) -0.005(3) 0.001(3) -0.004(3)
C2 0.028(4) 0.024(3) 0.034(4) -0.008(3) 0.003(3) -0.014(3)
C30A 0.024(3) 0.018(3) 0.035(4) -0.010(3) 0.001(3) -0.006(3)
N3A 0.025(3) 0.022(3) 0.028(3) -0.006(2) -0.003(2) -0.011(3)
C30 0.026(3) 0.021(3) 0.036(4) -0.004(3) 0.005(3) -0.017(3)
N3 0.021(3) 0.019(3) 0.026(3) -0.005(2) 0.004(2) -0.008(2)
C21 0.015(3) 0.025(3) 0.033(4) -0.008(3) 0.004(3) -0.008(3)
O2 0.121(7) 0.152(9) 0.060(6) 0.029(5) -0.017(5) -0.068(7)
C8 0.023(3) 0.023(3) 0.027(4) -0.005(3) 0.002(3) -0.008(3)
C27A 0.029(4) 0.042(4) 0.035(4) -0.004(3) 0.000(3) -0.018(3)
C6 0.020(3) 0.022(3) 0.027(4) -0.004(3) 0.002(3) -0.010(3)
C6A 0.027(3) 0.020(3) 0.030(4) -0.007(3) -0.003(3) -0.013(3)
C21A 0.019(3) 0.022(3) 0.038(4) -0.009(3) -0.002(3) -0.011(3)
C1 0.021(3) 0.022(3) 0.023(4) -0.006(3) 0.007(3) -0.007(3)
C26 0.018(3) 0.021(3) 0.038(4) -0.008(3) 0.009(3) -0.006(3)
C1A 0.021(3) 0.020(3) 0.024(4) -0.010(3) 0.001(3) -0.005(3)
C3A 0.025(3) 0.023(3) 0.035(4) -0.011(3) 0.002(3) -0.008(3)
C35 0.038(4) 0.043(4) 0.028(4) -0.004(3) 0.001(3) -0.028(4)
C31 0.029(4) 0.027(3) 0.024(4) 0.002(3) -0.001(3) -0.019(3)
N2 0.033(3) 0.019(3) 0.031(3) -0.002(2) 0.005(2) -0.016(2)
C22A 0.033(4) 0.029(4) 0.034(4) -0.004(3) -0.008(3) -0.017(3)
C5 0.020(3) 0.019(3) 0.025(4) -0.006(3) 0.006(3) -0.010(3)
C35A 0.029(4) 0.038(4) 0.025(4) -0.006(3) 0.000(3) -0.012(3)
C13A 0.035(4) 0.029(4) 0.023(4) -0.004(3) -0.001(3) -0.022(3)
C11A 0.057(5) 0.046(5) 0.028(4) -0.005(3) 0.007(4) -0.033(4)
F5 0.031(3) 0.200(8) 0.084(5) -0.019(5) -0.006(3) -0.001(4)
N4A 0.029(3) 0.029(3) 0.021(3) -0.002(2) 0.000(2) -0.012(3)
C4 0.043(4) 0.026(4) 0.033(4) 0.004(3) 0.002(3) -0.017(3)
C3 0.034(4) 0.023(3) 0.035(4) -0.007(3) 0.005(3) -0.018(3)
C28 0.035(4) 0.050(5) 0.031(4) 0.000(3) -0.007(3) -0.021(4)
C7 0.026(3) 0.027(4) 0.024(4) -0.008(3) 0.004(3) -0.014(3)
C36 0.027(3) 0.032(4) 0.026(4) 0.001(3) -0.001(3) -0.019(3)
C5A 0.025(3) 0.027(3) 0.024(4) -0.005(3) -0.002(3) -0.017(3)
C27 0.037(4) 0.030(4) 0.031(4) -0.003(3) 0.003(3) -0.016(3)
C11 0.040(4) 0.026(4) 0.026(4) 0.001(3) -0.005(3) -0.003(3)
C33 0.029(4) 0.039(4) 0.045(5) 0.010(4) -0.007(3) -0.012(3)
C9 0.036(4) 0.025(4) 0.033(4) -0.003(3) 0.002(3) -0.014(3)
C38A 0.045(4) 0.039(4) 0.030(4) -0.011(3) 0.005(3) -0.026(4)
C36A 0.022(3) 0.026(3) 0.033(4) -0.005(3) 0.001(3) -0.011(3)
F3 0.038(3) 0.237(10) 0.082(5) -0.020(5) 0.011(3) -0.048(5)
C20A 0.026(3) 0.016(3) 0.021(3) -0.003(2) -0.004(3) -0.009(3)
C25 0.035(4) 0.023(4) 0.049(5) -0.009(3) 0.007(3) -0.016(3)
C28A 0.047(5) 0.039(4) 0.034(4) 0.001(3) -0.012(3) -0.021(4)
C9A 0.043(4) 0.030(4) 0.030(4) -0.002(3) -0.003(3) -0.019(3)
C32 0.023(3) 0.025(4) 0.038(4) 0.003(3) 0.000(3) -0.011(3)
C26A 0.028(4) 0.026(4) 0.042(4) -0.009(3) -0.002(3) -0.018(3)
C24A 0.023(4) 0.031(4) 0.065(6) -0.012(4) 0.001(4) -0.010(3)
C10 0.048(5) 0.027(4) 0.036(5) 0.001(3) 0.002(3) -0.013(3)
C25A 0.031(4) 0.041(4) 0.046(5) -0.016(4) 0.008(3) -0.025(4)
C22 0.019(3) 0.033(4) 0.036(4) -0.006(3) 0.002(3) -0.011(3)
C91 0.178(15) 0.182(15) 0.080(10) -0.052(10) 0.042(9) -0.150(14)
C12A 0.045(4) 0.038(4) 0.026(4) -0.002(3) 0.000(3) -0.030(4)
O1 0.167(9) 0.130(8) 0.053(5) -0.002(5) -0.002(5) -0.090(7)
C24 0.025(4) 0.025(4) 0.063(6) -0.015(4) 0.002(3) -0.012(3)
F1 0.322(13) 0.079(5) 0.078(5) 0.025(4) -0.075(6) -0.126(7)
C23A 0.033(4) 0.019(4) 0.058(5) -0.003(3) -0.011(4) -0.011(3)
C33A 0.044(4) 0.034(4) 0.039(5) 0.004(3) 0.000(3) -0.023(4)
C2A 0.025(3) 0.033(4) 0.032(4) -0.006(3) -0.001(3) -0.014(3)
C23 0.018(3) 0.040(4) 0.046(5) -0.015(4) -0.003(3) -0.009(3)
C82 0.149(13) 0.095(10) 0.073(9) -0.010(7) -0.025(8) -0.051(9)
C10A 0.065(5) 0.044(5) 0.025(4) 0.005(3) -0.008(4) -0.033(4)
C37 0.032(4) 0.036(4) 0.037(4) -0.006(3) -0.003(3) -0.014(3)
C37A 0.059(5) 0.040(5) 0.039(5) -0.008(4) 0.002(4) -0.029(4)
C80 0.080(7) 0.062(6) 0.034(6) -0.001(4) -0.007(5) -0.021(5)
C92 0.104(11) 0.179(16) 0.125(13) -0.058(11) 0.024(9) -0.095(12)
C81 0.097(10) 0.108(10) 0.080(9) 0.021(8) 0.009(7) -0.027(8)
C38 0.036(4) 0.036(4) 0.055(6) -0.007(4) 0.009(4) -0.004(4)
C90 0.064(7) 0.076(8) 0.071(8) 0.000(6) -0.002(6) -0.026(6)

loop_
_atom_type_symbol
_atom_type_description
_atom_type_scat_dispersion_real
_atom_type_scat_dispersion_imag
_atom_type_scat_source
C C 0.0033 0.0016 'International Tables Vol C Tables 4.2.6.8 and 6.1.1.4'
H H 0.0000 0.0000 'International Tables Vol C Tables 4.2.6.8 and 6.1.1.4'
N N 0.0061 0.0033 'International Tables Vol C Tables 4.2.6.8 and 6.1.1.4'
F F 0.0171 0.0103 'International Tables Vol C Tables 4.2.6.8 and 6.1.1.4'
P P 0.1023 0.0942 'International Tables Vol C Tables 4.2.6.8 and 6.1.1.4'
Pt Pt -1.7033 8.3905 'International Tables Vol C Tables 4.2.6.8 and 6.1.1.4'
O O 0.0106 0.0060 'International Tables Vol C Tables 4.2.6.8 and 6.1.1.4'

loop_
_geom_angle_atom_site_label_1
_geom_angle_atom_site_label_2
_geom_angle_atom_site_label_3
_geom_angle
C20 Pt1 C30 88.9(2)
C20 Pt1 C1 172.5(2)
C30 Pt1 C1 98.4(2)
C20 Pt1 C6 93.0(2)
C30 Pt1 C6 177.9(2)
C1 Pt1 C6 79.7(2)
C20A Pt1A C30A 88.7(3)
C20A Pt1A C1A 172.1(3)
C30A Pt1A C1A 98.9(3)
C20A Pt1A C6A 93.1(3)
C30A Pt1A C6A 177.4(2)
C1A Pt1A C6A 79.4(3)
F9 P2 F8 91.1(3)
F9 P2 F7 90.0(3)
F8 P2 F7 178.9(3)
F9 P2 F11 178.7(3)
F8 P2 F11 90.1(3)
F7 P2 F11 88.8(3)
F9 P2 F12 91.5(3)
F8 P2 F12 90.4(3)
F7 P2 F12 89.7(3)
F11 P2 F12 89.0(3)
F9 P2 F10 88.8(3)
F8 P2 F10 89.7(3)
F7 P2 F10 90.2(3)
F11 P2 F10 90.7(3)
F12 P2 F10 179.7(3)
F1 P1 F3 89.8(6)
F1 P1 F5 92.8(6)
F3 P1 F5 177.2(5)
F1 P1 F6 89.1(3)
F3 P1 F6 91.5(4)
F5 P1 F6 87.8(3)
F1 P1 F2 179.9(5)
F3 P1 F2 90.3(5)
F5 P1 F2 87.1(4)
F6 P1 F2 90.9(3)
F1 P1 F4 92.4(3)
F3 P1 F4 88.5(3)
F5 P1 F4 92.2(3)
F6 P1 F4 178.5(3)
F2 P1 F4 87.6(3)
N3 C20 Pt1 177.6(6)
C6A C7A C8A 121.9(6)
C32A C31A C36A 124.3(6)
C32A C31A N4A 118.0(6)
C36A C31A N4A 117.7(6)
C1A N2A C3A 110.9(6)
C1A N2A C4A 125.1(6)
C3A N2A C4A 124.0(6)
C35 C34 C33 120.2(7)
C31A C32A C33A 116.3(6)
C31A C32A C37A 121.5(6)
C33A C32A C37A 122.2(6)
C5A C14A C13A 118.8(6)
C1A N1A C2A 111.2(5)
C1A N1A C5A 117.6(5)
C2A N1A C5A 131.2(6)
C5 C14 C13 119.4(6)
C30 N4 C31 175.9(6)
C11 C12 C13 120.6(6)
C9A C8A C13A 119.2(7)
C9A C8A C7A 122.2(7)
C13A C8A C7A 118.5(6)
C33A C34A C35A 120.3(7)
C1 N1 C2 110.6(5)
C1 N1 C5 118.6(5)
C2 N1 C5 130.8(6)
C14 C13 C12 122.0(6)
C14 C13 C8 119.4(6)
C12 C13 C8 118.5(6)
C3 C2 N1 106.0(6)
N4A C30A Pt1A 174.0(6)
C20A N3A C21A 172.5(7)
N4 C30 Pt1 175.3(5)
C20 N3 C21 172.1(6)
C26 C21 C22 124.6(6)
C26 C21 N3 118.6(6)
C22 C21 N3 116.8(6)
C9 C8 C13 118.9(6)
C9 C8 C7 122.4(6)
C13 C8 C7 118.6(6)
C7 C6 C5 114.9(6)
C7 C6 Pt1 129.8(5)
C5 C6 Pt1 115.3(4)
C7A C6A C5A 116.2(6)
C7A C6A Pt1A 128.7(5)
C5A C6A Pt1A 115.0(5)
C26A C21A C22A 123.6(6)
C26A C21A N3A 117.3(6)
C22A C21A N3A 119.1(6)
N2 C1 N1 106.0(5)
N2 C1 Pt1 138.9(5)
N1 C1 Pt1 115.1(4)
C21 C26 C25 116.0(6)
C21 C26 C27 121.9(6)
C25 C26 C27 122.1(6)
N2A C1A N1A 104.4(5)
N2A C1A Pt1A 139.6(5)
N1A C1A Pt1A 116.0(4)
C2A C3A N2A 106.9(6)
C34 C35 C36 121.2(7)
C32 C31 C36 124.2(6)
C32 C31 N4 118.4(6)
C36 C31 N4 117.4(6)
C1 N2 C3 109.7(6)
C1 N2 C4 126.2(5)
C3 N2 C4 124.0(5)
C23A C22A C21A 116.9(7)
C23A C22A C28A 122.2(7)
C21A C22A C28A 120.9(6)
C14 C5 N1 124.0(6)
C14 C5 C6 124.7(6)
N1 C5 C6 111.3(5)
C34A C35A C36A 121.1(7)
C14A C13A C8A 119.8(6)
C14A C13A C12A 121.8(7)
C8A C13A C12A 118.3(6)
C12A C11A C10A 120.3(7)
C30A N4A C31A 173.1(6)
C2 C3 N2 107.7(6)
C6 C7 C8 123.0(6)
C35 C36 C31 116.2(6)
C35 C36 C37 122.2(6)
C31 C36 C37 121.6(6)
C14A C5A N1A 123.4(6)
C14A C5A C6A 124.6(6)
N1A C5A C6A 111.9(6)
C12 C11 C10 120.6(7)
C34 C33 C32 121.4(7)
C10 C9 C8 120.8(7)
C35A C36A C31A 116.6(6)
C35A C36A C38A 121.5(6)
C31A C36A C38A 121.9(6)
N3A C20A Pt1A 176.2(6)
C24 C25 C26 121.3(7)
C10A C9A C8A 120.9(7)
C31 C32 C33 116.8(7)
C31 C32 C38 121.3(7)
C33 C32 C38 121.8(7)
C25A C26A C21A 116.5(7)
C25A C26A C27A 122.8(7)
C21A C26A C27A 120.7(6)
C23A C24A C25A 119.8(7)
C9 C10 C11 120.5(7)
C24A C25A C26A 121.8(7)
C23 C22 C21 116.2(6)
C23 C22 C28 122.7(7)
C21 C22 C28 121.2(6)
C11A C12A C13A 121.4(7)
C25 C24 C23 121.1(6)
C24A C23A C22A 121.4(7)
C34A C33A C32A 121.3(7)
C3A C2A N1A 106.7(6)
C24 C23 C22 120.8(7)
C9A C10A C11A 119.9(7)
O1 C80 C81 121.0(11)
O1 C80 C82 120.3(11)
C81 C80 C82 118.8(11)
O2 C90 C91 122.2(11)
O2 C90 C92 119.5(12)
C91 C90 C92 118.1(11)

loop_
_geom_bond_atom_site_label_1
_geom_bond_atom_site_label_2
_geom_bond_distance
Pt1 C20 1.977(7)
Pt1 C30 1.986(7)
Pt1 C1 2.023(6)
Pt1 C6 2.028(6)
Pt1A C20A 1.964(6)
Pt1A C30A 1.987(7)
Pt1A C1A 2.007(6)
Pt1A C6A 2.041(7)
P2 F9 1.577(4)
P2 F8 1.581(5)
P2 F7 1.582(5)
P2 F11 1.583(4)
P2 F12 1.595(5)
P2 F10 1.595(5)
P1 F1 1.533(6)
P1 F3 1.552(6)
P1 F5 1.560(6)
P1 F6 1.582(5)
P1 F2 1.582(5)
P1 F4 1.590(5)
C20 N3 1.140(8)
C7A C6A 1.371(9)
C7A C8A 1.440(9)
C31A C32A 1.389(9)
C31A C36A 1.395(9)
C31A N4A 1.397(8)
N2A C1A 1.347(8)
N2A C3A 1.386(8)
N2A C4A 1.467(8)
C34 C35 1.373(10)
C34 C33 1.380(11)
C32A C33A 1.391(10)
C32A C37A 1.494(10)
C14A C5A 1.347(9)
C14A C13A 1.412(9)
N1A C1A 1.354(8)
N1A C2A 1.378(8)
N1A C5A 1.422(8)
C14 C5 1.342(9)
C14 C13 1.411(9)
N4 C30 1.156(8)
N4 C31 1.407(8)
C12 C11 1.368(9)
C12 C13 1.415(9)
C8A C9A 1.401(9)
C8A C13A 1.414(10)
C34A C33A 1.379(10)
C34A C35A 1.382(10)
N1 C1 1.350(8)
N1 C2 1.381(8)
N1 C5 1.423(8)
C13 C8 1.419(9)
C2 C3 1.341(9)
C30A N4A 1.160(8)
N3A C20A 1.144(8)
N3A C21A 1.402(8)
N3 C21 1.400(8)
C21 C26 1.387(9)
C21 C22 1.397(9)
O2 C90 1.230(12)
C8 C9 1.413(9)
C8 C7 1.420(9)
C27A C26A 1.490(10)
C6 C7 1.384(9)
C6 C5 1.440(8)
C6A C5A 1.429(9)
C21A C26A 1.397(10)
C21A C22A 1.399(9)
C1 N2 1.334(8)
C26 C25 1.393(9)
C26 C27 1.495(10)
C3A C2A 1.336(9)
C35 C36 1.393(9)
C31 C32 1.378(9)
C31 C36 1.399(9)
N2 C3 1.387(8)
N2 C4 1.467(8)
C22A C23A 1.382(10)
C22A C28A 1.504(10)
C35A C36A 1.385(9)
C13A C12A 1.419(9)
C11A C12A 1.353(10)
C11A C10A 1.402(11)
C28 C22 1.494(10)
C36 C37 1.494(9)
C11 C10 1.391(10)
C33 C32 1.382(10)
C9 C10 1.362(10)
C38A C36A 1.502(9)
C25 C24 1.371(10)
C9A C10A 1.379(10)
C32 C38 1.501(10)
C26A C25A 1.384(10)
C24A C23A 1.381(11)
C24A C25A 1.383(11)
C22 C23 1.396(9)
C91 C90 1.427(16)
O1 C80 1.206(11)
C24 C23 1.372(11)
C82 C80 1.473(15)
C80 C81 1.453(15)
C92 C90 1.499(15)
